data_4121934
loop_
_publ_author_name
'Deng, Jun'
'Zhou, Shupeng'
'Zhang, Wenhao'
'Li, Jian'
'Li, Ruofan'
'Li, Ang'

_publ_section_title
;
 Total synthesis of taiwaniadducts B, C, and d.
;
_journal_issue 23
_journal_name_full 'Journal of the American Chemical Society'
_journal_page_first 8185
_journal_page_last 8188
_journal_paper_doi 10.1021/ja503972p
_journal_volume 136
_journal_year 2014
_chemical_absolute_configuration ad
_chemical_formula_sum 'C42 H60 O6'
_chemical_formula_weight 660.90
_chemical_name_systematic
; 
 ? 
;
_space_group_IT_number 19
_symmetry_cell_setting orthorhombic
_symmetry_space_group_name_Hall 'P 2ac 2ab'
_symmetry_space_group_name_H-M 'P 21 21 21'
_atom_sites_solution_hydrogens geom
_atom_sites_solution_primary direct
_atom_sites_solution_secondary difmap
_audit_creation_method SHELXL-97
_cell_angle_alpha 90.00
_cell_angle_beta 90.00
_cell_angle_gamma 90.00
_cell_formula_units_Z 4
_cell_length_a 9.7753(11)
_cell_length_b 12.6238(15)
_cell_length_c 30.737(4)
_cell_measurement_reflns_used 5161
_cell_measurement_temperature 293(2)
_cell_measurement_theta_max 44.875
_cell_measurement_theta_min 4.939
_cell_volume 3793.0(8)
_computing_cell_refinement 'Bruker SMART'
_computing_data_collection 'Bruker SMART'
_computing_data_reduction 'Bruker SHELXTL'
_computing_molecular_graphics 'Bruker SHELXTL'
_computing_publication_material 'Bruker SHELXTL'
_computing_structure_refinement 'SHELXL-97 (Sheldrick, 1997)'
_computing_structure_solution 'SHELXS-97 (Sheldrick, 1990)'
_diffrn_ambient_temperature 293(2)
_diffrn_measured_fraction_theta_full 1.000
_diffrn_measured_fraction_theta_max 1.000
_diffrn_measurement_device_type 'CCD area detector'
_diffrn_measurement_method 'phi and omega scans'
_diffrn_radiation_monochromator graphite
_diffrn_radiation_source 'fine-focus sealed tube'
_diffrn_radiation_type MoK\a
_diffrn_radiation_wavelength 0.71073
_diffrn_reflns_av_R_equivalents 0.0361
_diffrn_reflns_av_sigmaI/netI 0.0387
_diffrn_reflns_limit_h_max 9
_diffrn_reflns_limit_h_min -12
_diffrn_reflns_limit_k_max 15
_diffrn_reflns_limit_k_min -15
_diffrn_reflns_limit_l_max 37
_diffrn_reflns_limit_l_min -37
_diffrn_reflns_number 23165
_diffrn_reflns_theta_full 26.00
_diffrn_reflns_theta_max 26.00
_diffrn_reflns_theta_min 2.09
_exptl_absorpt_coefficient_mu 0.075
_exptl_absorpt_correction_T_max 1.00000
_exptl_absorpt_correction_T_min 0.10974
_exptl_absorpt_correction_type empirical
_exptl_absorpt_process_details sadabs
_exptl_crystal_colour colorless
_exptl_crystal_density_diffrn 1.157
_exptl_crystal_density_method 'not measured'
_exptl_crystal_description prismatic
_exptl_crystal_F_000 1440
_exptl_crystal_size_max 0.211
_exptl_crystal_size_mid 0.156
_exptl_crystal_size_min 0.123
_refine_diff_density_max 0.170
_refine_diff_density_min -0.184
_refine_diff_density_rms 0.033
_refine_ls_abs_structure_details 'Flack H D (1983), Acta Cryst. A39, 876-881'
_refine_ls_abs_structure_Flack 0.5(11)
_refine_ls_extinction_method none
_refine_ls_goodness_of_fit_ref 1.034
_refine_ls_hydrogen_treatment mixed
_refine_ls_matrix_type full
_refine_ls_number_parameters 466
_refine_ls_number_reflns 7455
_refine_ls_number_restraints 40
_refine_ls_restrained_S_all 1.055
_refine_ls_R_factor_all 0.0640
_refine_ls_R_factor_gt 0.0479
_refine_ls_shift/su_max 0.001
_refine_ls_shift/su_mean 0.000
_refine_ls_structure_factor_coef Fsqd
_refine_ls_weighting_details 'calc w=1/[\s^2^(Fo^2^)+(0.0649P)^2^+0.2120P] where P=(Fo^2^+2Fc^2^)/3'
_refine_ls_weighting_scheme calc
_refine_ls_wR_factor_gt 0.1139
_refine_ls_wR_factor_ref 0.1235
_reflns_number_gt 5884
_reflns_number_total 7455
_reflns_threshold_expression >2sigma(I)
_cod_data_source_file ja503972p_si_002.cif
_cod_data_source_block cd213482
_cod_depositor_comments
;
The following automatic conversions were performed:

'_symmetry_cell_setting' value 'Orthorhombic' changed to
'orthorhombic' according to
/usr/data/users/saulius/crontab/automatic-downloads/rss-feeds/ACS/lib/dictionaries/cif_core.dic
dictionary named 'cif_core.dic' version 2.4.2 from 2011-04-26.

Automatic conversion script
Id: cif_fix_values 2281 2013-09-26 08:29:07Z andrius 

 Adding full bibliography for 4121934--4121935.cif.
;
_cod_original_sg_symbol_H-M P2(1)2(1)2(1)
_cod_database_code 4121934

loop_
_symmetry_equiv_pos_as_xyz
'x, y, z'
'-x+1/2, -y, z+1/2'
'-x, y+1/2, -z+1/2'
'x+1/2, -y+1/2, -z'

loop_
_atom_site_label
_atom_site_type_symbol
_atom_site_fract_x
_atom_site_fract_y
_atom_site_fract_z
_atom_site_U_iso_or_equiv
_atom_site_adp_type
_atom_site_occupancy
_atom_site_symmetry_multiplicity
_atom_site_calc_flag
_atom_site_refinement_flags
_atom_site_disorder_assembly
_atom_site_disorder_group
O1 O 0.5347(2) -0.06670(16) 0.77285(5) 0.0663(5) Uani 1 1 d . . .
O2 O 0.5861(2) -0.19159(14) 0.93098(6) 0.0743(5) Uani 1 1 d . . .
O3 O 0.5562(3) 0.10328(17) 1.01853(5) 0.0896(6) Uani 1 1 d . . .
O4 O 0.36654(16) 0.16806(13) 0.95919(5) 0.0562(4) Uani 1 1 d . . .
O5 O 0.7259(2) 0.61101(15) 0.75710(6) 0.0783(6) Uani 1 1 d . . .
O6 O 0.8553(2) 0.73746(14) 0.78409(6) 0.0758(5) Uani 1 1 d . . .
C1 C 0.3397(2) -0.04598(16) 0.84702(6) 0.0413(5) Uani 1 1 d . . .
H1A H 0.3504 0.0102 0.8253 0.050 Uiso 1 1 calc R . .
C2 C 0.2223(2) -0.11684(19) 0.82916(7) 0.0542(6) Uani 1 1 d . . .
C3 C 0.0961(3) -0.0453(2) 0.82610(9) 0.0698(7) Uani 1 1 d . . .
H3A H 0.1073 0.0001 0.8009 0.084 Uiso 1 1 calc R . .
H3B H 0.0173 -0.0901 0.8206 0.084 Uiso 1 1 calc R . .
C4 C 0.0630(2) 0.0241(2) 0.86447(9) 0.0710(7) Uani 1 1 d . . .
H4A H 0.0268 -0.0199 0.8877 0.085 Uiso 1 1 calc R . .
H4B H -0.0080 0.0737 0.8561 0.085 Uiso 1 1 calc R . .
C5 C 0.1850(2) 0.08599(19) 0.88183(8) 0.0552(6) Uani 1 1 d . . .
H5A H 0.1597 0.1207 0.9088 0.066 Uiso 1 1 calc R . .
H5B H 0.2104 0.1403 0.8610 0.066 Uiso 1 1 calc R . .
C6 C 0.30709(19) 0.01307(16) 0.88989(6) 0.0404(4) Uani 1 1 d . . .
C7 C 0.45042(19) 0.06528(15) 0.90029(6) 0.0380(4) Uani 1 1 d . . .
C8 C 0.5476(2) -0.03032(16) 0.89243(6) 0.0409(4) Uani 1 1 d . . .
C9 C 0.4848(2) -0.09112(16) 0.85331(6) 0.0440(5) Uani 1 1 d . . .
H9 H 0.4806 -0.1672 0.8595 0.053 Uiso 1 1 calc R . .
C10 C 0.5868(2) -0.06886(19) 0.81560(7) 0.0532(6) Uani 1 1 d . . .
H10 H 0.6558 -0.1252 0.8165 0.064 Uiso 1 1 calc R . .
C11 C 0.6588(2) 0.03389(19) 0.82988(7) 0.0517(5) Uani 1 1 d . . .
H11 H 0.7421 0.0470 0.8130 0.062 Uiso 1 1 calc R . .
C12 C 0.6908(2) 0.00628(19) 0.87667(7) 0.0507(5) Uani 1 1 d . . .
H12A H 0.7230 0.0674 0.8928 0.061 Uiso 1 1 calc R . .
H12B H 0.7578 -0.0502 0.8787 0.061 Uiso 1 1 calc R . .
C13 C 0.5762(2) -0.09575(19) 0.93253(7) 0.0528(5) Uani 1 1 d . . .
C14 C 0.6069(3) -0.0369(2) 0.97280(7) 0.0628(7) Uani 1 1 d . B .
C15 C 0.5473(3) 0.0568(2) 0.97915(7) 0.0576(6) Uani 1 1 d . . .
C16 C 0.4493(2) 0.10331(17) 0.94698(6) 0.0445(5) Uani 1 1 d . . .
C17 C 0.5610(2) 0.12590(17) 0.82743(6) 0.0452(5) Uani 1 1 d . . .
C18 C 0.4883(2) 0.16084(15) 0.86894(6) 0.0399(4) Uani 1 1 d . . .
H18 H 0.4018 0.1935 0.8600 0.048 Uiso 1 1 calc R . .
C19 C 0.2547(3) -0.1545(2) 0.78302(8) 0.0755(8) Uani 1 1 d . . .
H19A H 0.1798 -0.1961 0.7722 0.113 Uiso 1 1 calc R . .
H19B H 0.3362 -0.1968 0.7834 0.113 Uiso 1 1 calc R . .
H19C H 0.2683 -0.0942 0.7645 0.113 Uiso 1 1 calc R . .
C20 C 0.1948(3) -0.2168(2) 0.85610(9) 0.0765(8) Uani 1 1 d . . .
H20A H 0.1392 -0.1990 0.8808 0.115 Uiso 1 1 calc R . .
H20B H 0.2801 -0.2460 0.8659 0.115 Uiso 1 1 calc R . .
H20C H 0.1478 -0.2680 0.8385 0.115 Uiso 1 1 calc R . .
C21 C 0.2706(2) -0.0613(2) 0.92831(7) 0.0566(6) Uani 1 1 d . . .
H21A H 0.1793 -0.0878 0.9246 0.085 Uiso 1 1 calc R . .
H21B H 0.2762 -0.0227 0.9551 0.085 Uiso 1 1 calc R . .
H21C H 0.3336 -0.1196 0.9290 0.085 Uiso 1 1 calc R . .
C22 C 0.6971(5) -0.0869(3) 1.00707(11) 0.1177(13) Uani 1 1 d DU . .
H22 H 0.7058 -0.0253 1.0263 0.176 Uiso 0.60 1 calc PR A 1
H22' H 0.7378 -0.0327 1.0247 0.176 Uiso 0.40 1 d PR A 2
C23 C 0.8412(11) -0.0926(9) 0.9925(4) 0.158(3) Uani 0.60 1 d PDU B 1
H23A H 0.8966 -0.1216 1.0153 0.237 Uiso 0.60 1 calc PR B 1
H23B H 0.8730 -0.0227 0.9854 0.237 Uiso 0.60 1 calc PR B 1
H23C H 0.8474 -0.1371 0.9672 0.237 Uiso 0.60 1 calc PR B 1
C24 C 0.6415(12) -0.1590(11) 1.0380(3) 0.138(3) Uani 0.60 1 d PDU B 1
H24A H 0.6028 -0.1201 1.0619 0.208 Uiso 0.60 1 calc PR B 1
H24B H 0.7127 -0.2046 1.0487 0.208 Uiso 0.60 1 calc PR B 1
H24C H 0.5716 -0.2009 1.0245 0.208 Uiso 0.60 1 calc PR B 1
C23' C 0.8145(15) -0.1528(10) 0.9905(6) 0.136(3) Uani 0.40 1 d PDU B 2
H23D H 0.8649 -0.1810 1.0146 0.204 Uiso 0.40 1 calc PR B 2
H23E H 0.8738 -0.1094 0.9731 0.204 Uiso 0.40 1 calc PR B 2
H23F H 0.7797 -0.2100 0.9731 0.204 Uiso 0.40 1 calc PR B 2
C24' C 0.5906(17) -0.1720(16) 1.0284(5) 0.135(3) Uani 0.40 1 d PDU B 2
H24D H 0.6256 -0.1961 1.0559 0.202 Uiso 0.40 1 calc PR B 2
H24E H 0.5800 -0.2313 1.0092 0.202 Uiso 0.40 1 calc PR B 2
H24F H 0.5034 -0.1386 1.0328 0.202 Uiso 0.40 1 calc PR B 2
C25 C 0.5688(4) 0.2135(3) 1.02253(11) 0.1011(11) Uani 1 1 d . . .
H25A H 0.6345 0.2390 1.0018 0.152 Uiso 1 1 calc R . .
H25B H 0.5987 0.2308 1.0514 0.152 Uiso 1 1 calc R . .
H25C H 0.4818 0.2462 1.0171 0.152 Uiso 1 1 calc R . .
C26 C 0.5403(3) 0.17413(19) 0.78982(7) 0.0586(6) Uani 1 1 d . . .
H26A H 0.5861 0.1512 0.7650 0.070 Uiso 1 1 calc R . .
H26B H 0.4800 0.2310 0.7882 0.070 Uiso 1 1 calc R . .
C27 C 0.5761(2) 0.25011(16) 0.89014(7) 0.0470(5) Uani 1 1 d . . .
H27A H 0.5436 0.2625 0.9195 0.056 Uiso 1 1 calc R . .
H27B H 0.6703 0.2265 0.8920 0.056 Uiso 1 1 calc R . .
C28 C 0.5711(2) 0.35415(15) 0.86480(7) 0.0429(5) Uani 1 1 d . . .
H28 H 0.5768 0.3340 0.8341 0.052 Uiso 1 1 calc R . .
C29 C 0.4382(2) 0.41436(17) 0.86929(8) 0.0505(5) Uani 1 1 d . . .
C30 C 0.4255(2) 0.50689(19) 0.83914(8) 0.0555(6) Uani 1 1 d . . .
H30A H 0.3423 0.5455 0.8457 0.067 Uiso 1 1 calc R . .
H30B H 0.4194 0.4817 0.8094 0.067 Uiso 1 1 calc R . .
C31 C 0.5480(2) 0.58084(17) 0.84350(8) 0.0536(5) Uani 1 1 d . . .
H31A H 0.5431 0.6355 0.8214 0.064 Uiso 1 1 calc R . .
H31B H 0.5460 0.6150 0.8718 0.064 Uiso 1 1 calc R . .
C32 C 0.6810(2) 0.51928(17) 0.83851(7) 0.0441(5) Uani 1 1 d . . .
H32 H 0.6708 0.4815 0.8108 0.053 Uiso 1 1 calc R . .
C33 C 0.6961(2) 0.42999(16) 0.87293(7) 0.0455(5) Uani 1 1 d . . .
C34 C 0.8295(2) 0.37052(18) 0.86406(9) 0.0566(6) Uani 1 1 d . . .
H34A H 0.8444 0.3196 0.8872 0.068 Uiso 1 1 calc R . .
H34B H 0.8202 0.3314 0.8371 0.068 Uiso 1 1 calc R . .
C35 C 0.9542(2) 0.4425(2) 0.86084(9) 0.0652(7) Uani 1 1 d . . .
H35A H 0.9683 0.4781 0.8885 0.078 Uiso 1 1 calc R . .
H35B H 1.0347 0.4001 0.8547 0.078 Uiso 1 1 calc R . .
C36 C 0.9358(2) 0.52399(19) 0.82544(8) 0.0583(6) Uani 1 1 d . . .
H36A H 0.9305 0.4880 0.7976 0.070 Uiso 1 1 calc R . .
H36B H 1.0156 0.5697 0.8248 0.070 Uiso 1 1 calc R . .
C37 C 0.8069(2) 0.59282(17) 0.83133(7) 0.0481(5) Uani 1 1 d . . .
C38 C 0.7881(2) 0.64620(18) 0.78733(8) 0.0541(6) Uani 1 1 d . . .
C39 C 0.8498(4) 0.7894(3) 0.74226(9) 0.0939(10) Uani 1 1 d . . .
H39A H 0.8891 0.7440 0.7205 0.141 Uiso 1 1 calc R . .
H39B H 0.9004 0.8545 0.7435 0.141 Uiso 1 1 calc R . .
H39C H 0.7563 0.8041 0.7349 0.141 Uiso 1 1 calc R . .
C40 C 0.3407(3) 0.3919(2) 0.89762(9) 0.0715(7) Uani 1 1 d . . .
H40A H 0.2627 0.4339 0.8990 0.086 Uiso 1 1 calc R . .
H40B H 0.3501 0.3341 0.9161 0.086 Uiso 1 1 calc R . .
C41 C 0.6933(3) 0.4673(2) 0.92079(7) 0.0630(6) Uani 1 1 d . . .
H41A H 0.6809 0.4072 0.9395 0.095 Uiso 1 1 calc R . .
H41B H 0.6192 0.5161 0.9249 0.095 Uiso 1 1 calc R . .
H41C H 0.7782 0.5017 0.9277 0.095 Uiso 1 1 calc R . .
C42 C 0.8258(3) 0.67502(19) 0.86753(8) 0.0615(6) Uani 1 1 d . . .
H42A H 0.8960 0.7242 0.8593 0.092 Uiso 1 1 calc R . .
H42B H 0.8517 0.6399 0.8940 0.092 Uiso 1 1 calc R . .
H42C H 0.7414 0.7125 0.8720 0.092 Uiso 1 1 calc R . .
H1 H 0.486(3) -0.007(3) 0.7713(9) 0.084(10) Uiso 1 1 d . . .

loop_
_atom_site_aniso_label
_atom_site_aniso_U_11
_atom_site_aniso_U_22
_atom_site_aniso_U_33
_atom_site_aniso_U_23
_atom_site_aniso_U_13
_atom_site_aniso_U_12
O1 0.0888(13) 0.0672(12) 0.0428(8) -0.0086(8) 0.0138(8) -0.0059(11)
O2 0.1055(14) 0.0498(10) 0.0674(11) 0.0119(8) 0.0014(10) 0.0180(10)
O3 0.1374(18) 0.0798(13) 0.0517(9) -0.0089(9) -0.0308(12) -0.0056(14)
O4 0.0569(9) 0.0605(10) 0.0513(8) -0.0129(8) 0.0036(7) -0.0020(8)
O5 0.1039(14) 0.0625(11) 0.0686(11) 0.0074(9) -0.0195(10) -0.0244(11)
O6 0.0901(13) 0.0652(11) 0.0721(11) 0.0141(9) -0.0043(10) -0.0348(10)
C1 0.0463(11) 0.0374(11) 0.0404(10) -0.0002(8) 0.0031(9) -0.0066(9)
C2 0.0607(14) 0.0478(13) 0.0539(12) -0.0075(11) -0.0036(11) -0.0166(11)
C3 0.0525(14) 0.0803(19) 0.0767(17) -0.0124(15) -0.0119(12) -0.0190(13)
C4 0.0402(12) 0.0800(18) 0.0928(18) -0.0147(15) -0.0060(13) -0.0074(13)
C5 0.0392(11) 0.0580(14) 0.0685(14) -0.0139(11) 0.0030(10) -0.0010(11)
C6 0.0382(10) 0.0390(10) 0.0438(10) -0.0048(9) 0.0041(8) -0.0078(9)
C7 0.0379(10) 0.0379(10) 0.0383(9) 0.0013(8) 0.0006(8) -0.0038(9)
C8 0.0403(10) 0.0422(11) 0.0401(10) 0.0020(9) 0.0024(9) 0.0019(9)
C9 0.0541(12) 0.0334(10) 0.0445(11) 0.0017(9) 0.0069(9) -0.0001(9)
C10 0.0532(13) 0.0551(14) 0.0514(12) -0.0019(10) 0.0107(10) 0.0048(11)
C11 0.0422(11) 0.0615(14) 0.0515(12) 0.0073(11) 0.0139(9) -0.0032(11)
C12 0.0372(11) 0.0549(13) 0.0601(13) 0.0056(11) 0.0021(10) 0.0040(10)
C13 0.0512(12) 0.0543(14) 0.0530(12) 0.0080(11) 0.0045(10) 0.0043(11)
C14 0.0741(16) 0.0678(17) 0.0465(13) 0.0100(12) -0.0109(11) 0.0030(14)
C15 0.0676(15) 0.0636(15) 0.0415(11) 0.0018(11) -0.0098(11) -0.0119(13)
C16 0.0462(11) 0.0418(11) 0.0456(11) -0.0031(9) 0.0050(9) -0.0104(10)
C17 0.0461(11) 0.0462(12) 0.0435(10) 0.0033(9) 0.0010(9) -0.0152(10)
C18 0.0368(10) 0.0383(10) 0.0445(10) 0.0046(9) -0.0043(8) -0.0072(9)
C19 0.0878(19) 0.0745(18) 0.0643(15) -0.0233(14) -0.0090(14) -0.0202(15)
C20 0.090(2) 0.0555(15) 0.0843(18) -0.0042(14) -0.0047(16) -0.0344(15)
C21 0.0549(13) 0.0651(15) 0.0498(12) -0.0018(11) 0.0114(10) -0.0225(12)
C22 0.149(3) 0.121(3) 0.083(2) 0.018(2) -0.051(2) 0.030(3)
C23 0.133(5) 0.172(7) 0.168(5) 0.027(7) -0.066(5) 0.044(6)
C24 0.183(7) 0.154(5) 0.079(5) 0.058(4) -0.048(4) 0.016(6)
C23' 0.131(6) 0.124(7) 0.151(6) 0.016(7) -0.064(5) 0.049(6)
C24' 0.181(8) 0.155(6) 0.069(5) 0.062(5) -0.051(6) 0.022(7)
C25 0.132(3) 0.084(2) 0.087(2) -0.0223(17) -0.041(2) -0.019(2)
C26 0.0749(16) 0.0509(13) 0.0499(12) 0.0028(11) 0.0002(12) -0.0145(12)
C27 0.0446(11) 0.0435(12) 0.0530(12) 0.0012(9) -0.0041(10) -0.0096(10)
C28 0.0413(11) 0.0388(11) 0.0487(11) -0.0018(9) -0.0039(9) -0.0056(9)
C29 0.0426(11) 0.0456(12) 0.0632(13) -0.0041(10) -0.0037(11) -0.0067(10)
C30 0.0421(12) 0.0521(14) 0.0724(15) 0.0005(11) -0.0037(11) 0.0074(11)
C31 0.0522(13) 0.0384(12) 0.0701(14) 0.0017(10) 0.0004(11) 0.0015(10)
C32 0.0417(10) 0.0374(11) 0.0534(12) -0.0063(9) -0.0037(9) -0.0046(9)
C33 0.0435(11) 0.0389(11) 0.0541(12) -0.0009(9) -0.0060(10) -0.0062(9)
C34 0.0448(12) 0.0471(13) 0.0779(16) 0.0081(12) -0.0118(11) -0.0027(11)
C35 0.0393(12) 0.0628(15) 0.0935(18) 0.0054(14) -0.0083(12) -0.0054(11)
C36 0.0454(12) 0.0540(13) 0.0755(15) -0.0006(12) 0.0017(12) -0.0131(11)
C37 0.0482(11) 0.0391(11) 0.0569(12) -0.0025(10) -0.0001(10) -0.0100(10)
C38 0.0536(13) 0.0447(12) 0.0639(14) -0.0035(11) 0.0004(11) -0.0069(11)
C39 0.110(3) 0.092(2) 0.0799(19) 0.0264(17) -0.0022(18) -0.040(2)
C40 0.0581(15) 0.0663(16) 0.0902(19) 0.0037(15) 0.0129(14) 0.0044(14)
C41 0.0724(15) 0.0582(14) 0.0585(14) -0.0015(12) -0.0118(12) -0.0202(13)
C42 0.0697(15) 0.0488(13) 0.0660(14) -0.0075(12) -0.0019(12) -0.0196(12)

loop_
_atom_type_symbol
_atom_type_description
_atom_type_scat_dispersion_real
_atom_type_scat_dispersion_imag
_atom_type_scat_source
C C 0.0033 0.0016 'International Tables Vol C Tables 4.2.6.8 and 6.1.1.4'
H H 0.0000 0.0000 'International Tables Vol C Tables 4.2.6.8 and 6.1.1.4'
O O 0.0106 0.0060 'International Tables Vol C Tables 4.2.6.8 and 6.1.1.4'

loop_
_geom_angle_atom_site_label_1
_geom_angle_atom_site_label_2
_geom_angle_atom_site_label_3
_geom_angle
C10 O1 H1 104.9(18)
C15 O3 C25 121.1(2)
C38 O6 C39 116.2(2)
C9 C1 C6 105.12(16)
C9 C1 C2 120.73(17)
C6 C1 C2 115.21(17)
C9 C1 H1A 104.7
C6 C1 H1A 104.7
C2 C1 H1A 104.7
C19 C2 C3 107.1(2)
C19 C2 C20 106.3(2)
C3 C2 C20 112.2(2)
C19 C2 C1 110.70(19)
C3 C2 C1 106.08(18)
C20 C2 C1 114.33(19)
C4 C3 C2 117.9(2)
C4 C3 H3A 107.8
C2 C3 H3A 107.8
C4 C3 H3B 107.8
C2 C3 H3B 107.8
H3A C3 H3B 107.2
C3 C4 C5 113.9(2)
C3 C4 H4A 108.8
C5 C4 H4A 108.8
C3 C4 H4B 108.8
C5 C4 H4B 108.8
H4A C4 H4B 107.7
C4 C5 C6 111.07(19)
C4 C5 H5A 109.4
C6 C5 H5A 109.4
C4 C5 H5B 109.4
C6 C5 H5B 109.4
H5A C5 H5B 108.0
C5 C6 C1 108.24(16)
C5 C6 C21 107.98(17)
C1 C6 C21 113.84(17)
C5 C6 C7 118.30(16)
C1 C6 C7 100.99(15)
C21 C6 C7 107.62(16)
C16 C7 C8 113.46(16)
C16 C7 C6 108.50(15)
C8 C7 C6 100.76(15)
C16 C7 C18 109.64(15)
C8 C7 C18 110.65(15)
C6 C7 C18 113.63(15)
C13 C8 C12 104.56(16)
C13 C8 C9 115.77(18)
C12 C8 C9 105.21(16)
C13 C8 C7 114.24(16)
C12 C8 C7 111.64(17)
C9 C8 C7 105.18(15)
C1 C9 C8 106.18(16)
C1 C9 C10 115.49(17)
C8 C9 C10 103.52(17)
C1 C9 H9 110.4
C8 C9 H9 110.4
C10 C9 H9 110.4
O1 C10 C11 114.50(19)
O1 C10 C9 117.81(19)
C11 C10 C9 103.45(17)
O1 C10 H10 106.8
C11 C10 H10 106.8
C9 C10 H10 106.8
C17 C11 C12 110.89(18)
C17 C11 C10 110.22(17)
C12 C11 C10 99.88(18)
C17 C11 H11 111.8
C12 C11 H11 111.8
C10 C11 H11 111.8
C11 C12 C8 100.31(16)
C11 C12 H12A 111.7
C8 C12 H12A 111.7
C11 C12 H12B 111.7
C8 C12 H12B 111.7
H12A C12 H12B 109.5
O2 C13 C14 121.2(2)
O2 C13 C8 121.9(2)
C14 C13 C8 116.6(2)
C15 C14 C13 118.7(2)
C15 C14 C22 121.6(3)
C13 C14 C22 119.6(3)
C14 C15 O3 119.3(2)
C14 C15 C16 122.1(2)
O3 C15 C16 117.6(2)
O4 C16 C15 119.19(19)
O4 C16 C7 120.92(19)
C15 C16 C7 119.83(19)
C26 C17 C11 119.7(2)
C26 C17 C18 121.8(2)
C11 C17 C18 118.46(17)
C17 C18 C27 107.61(16)
C17 C18 C7 113.37(16)
C27 C18 C7 115.09(15)
C17 C18 H18 106.8
C27 C18 H18 106.8
C7 C18 H18 106.8
C2 C19 H19A 109.5
C2 C19 H19B 109.5
H19A C19 H19B 109.5
C2 C19 H19C 109.5
H19A C19 H19C 109.5
H19B C19 H19C 109.5
C2 C20 H20A 109.5
C2 C20 H20B 109.5
H20A C20 H20B 109.5
C2 C20 H20C 109.5
H20A C20 H20C 109.5
H20B C20 H20C 109.5
C6 C21 H21A 109.5
C6 C21 H21B 109.5
H21A C21 H21B 109.5
C6 C21 H21C 109.5
H21A C21 H21C 109.5
H21B C21 H21C 109.5
C24 C22 C23 122.4(7)
C24 C22 C23' 99.5(9)
C23 C22 C23' 31.3(7)
C24 C22 C14 120.6(5)
C23 C22 C14 111.3(5)
C23' C22 C14 116.0(7)
C24 C22 C24' 21.3(5)
C23 C22 C24' 134.2(9)
C23' C22 C24' 105.0(10)
C14 C22 C24' 100.5(5)
C24 C22 H22 97.9
C23 C22 H22 97.9
C23' C22 H22 125.2
C14 C22 H22 97.9
C24' C22 H22 109.6
C24 C22 H22' 103.7
C23 C22 H22' 79.1
C23' C22 H22' 105.7
C14 C22 H22' 109.6
C24' C22 H22' 120.5
H22 C22 H22' 19.5
C22 C23 H23A 109.5
C22 C23 H23B 109.5
C22 C23 H23C 109.5
C22 C24 H24A 109.5
C22 C24 H24B 109.5
C22 C24 H24C 109.5
C22 C23' H23D 109.5
C22 C23' H23E 109.5
H23D C23' H23E 109.5
C22 C23' H23F 109.5
H23D C23' H23F 109.5
H23E C23' H23F 109.5
C22 C24' H24D 109.5
C22 C24' H24E 109.5
H24D C24' H24E 109.5
C22 C24' H24F 109.5
H24D C24' H24F 109.5
H24E C24' H24F 109.5
O3 C25 H25A 109.5
O3 C25 H25B 109.5
H25A C25 H25B 109.5
O3 C25 H25C 109.5
H25A C25 H25C 109.5
H25B C25 H25C 109.5
C17 C26 H26A 120.0
C17 C26 H26B 120.0
H26A C26 H26B 120.0
C28 C27 C18 113.00(16)
C28 C27 H27A 109.0
C18 C27 H27A 109.0
C28 C27 H27B 109.0
C18 C27 H27B 109.0
H27A C27 H27B 107.8
C29 C28 C27 114.42(18)
C29 C28 C33 110.33(16)
C27 C28 C33 114.67(16)
C29 C28 H28 105.5
C27 C28 H28 105.5
C33 C28 H28 105.5
C40 C29 C30 121.1(2)
C40 C29 C28 124.9(2)
C30 C29 C28 114.02(19)
C29 C30 C31 111.03(19)
C29 C30 H30A 109.4
C31 C30 H30A 109.4
C29 C30 H30B 109.4
C31 C30 H30B 109.4
H30A C30 H30B 108.0
C32 C31 C30 110.45(17)
C32 C31 H31A 109.6
C30 C31 H31A 109.6
C32 C31 H31B 109.6
C30 C31 H31B 109.6
H31A C31 H31B 108.1
C31 C32 C33 112.53(18)
C31 C32 C37 112.63(17)
C33 C32 C37 117.01(17)
C31 C32 H32 104.4
C33 C32 H32 104.4
C37 C32 H32 104.4
C34 C33 C41 109.56(19)
C34 C33 C32 108.42(18)
C41 C33 C32 115.21(18)
C34 C33 C28 109.59(16)
C41 C33 C28 108.85(18)
C32 C33 C28 105.05(16)
C35 C34 C33 113.63(19)
C35 C34 H34A 108.8
C33 C34 H34A 108.8
C35 C34 H34B 108.8
C33 C34 H34B 108.8
H34A C34 H34B 107.7
C36 C35 C34 110.98(19)
C36 C35 H35A 109.4
C34 C35 H35A 109.4
C36 C35 H35B 109.4
C34 C35 H35B 109.4
H35A C35 H35B 108.0
C35 C36 C37 113.39(19)
C35 C36 H36A 108.9
C37 C36 H36A 108.9
C35 C36 H36B 108.9
C37 C36 H36B 108.9
H36A C36 H36B 107.7
C38 C37 C42 111.09(19)
C38 C37 C36 104.11(18)
C42 C37 C36 111.64(19)
C38 C37 C32 107.12(17)
C42 C37 C32 113.31(18)
C36 C37 C32 109.06(17)
O5 C38 O6 121.0(2)
O5 C38 C37 126.0(2)
O6 C38 C37 113.0(2)
O6 C39 H39A 109.5
O6 C39 H39B 109.5
H39A C39 H39B 109.5
O6 C39 H39C 109.5
H39A C39 H39C 109.5
H39B C39 H39C 109.5
C29 C40 H40A 120.0
C29 C40 H40B 120.0
H40A C40 H40B 120.0
C33 C41 H41A 109.5
C33 C41 H41B 109.5
H41A C41 H41B 109.5
C33 C41 H41C 109.5
H41A C41 H41C 109.5
H41B C41 H41C 109.5
C37 C42 H42A 109.5
C37 C42 H42B 109.5
H42A C42 H42B 109.5
C37 C42 H42C 109.5
H42A C42 H42C 109.5
H42B C42 H42C 109.5

loop_
_geom_bond_atom_site_label_1
_geom_bond_atom_site_label_2
_geom_bond_distance
O1 C10 1.410(3)
O1 H1 0.90(3)
O2 C13 1.215(3)
O3 C15 1.348(3)
O3 C25 1.402(4)
O4 C16 1.210(3)
O5 C38 1.196(3)
O6 C38 1.330(3)
O6 C39 1.444(3)
C1 C9 1.541(3)
C1 C6 1.547(3)
C1 C2 1.555(3)
C1 H1A 0.9800
C2 C19 1.529(3)
C2 C3 1.532(4)
C2 C20 1.533(3)
C3 C4 1.504(4)
C3 H3A 0.9700
C3 H3B 0.9700
C4 C5 1.522(3)
C4 H4A 0.9700
C4 H4B 0.9700
C5 C6 1.528(3)
C5 H5A 0.9700
C5 H5B 0.9700
C6 C21 1.550(3)
C6 C7 1.581(3)
C7 C16 1.513(3)
C7 C8 1.555(3)
C7 C18 1.588(3)
C8 C13 1.510(3)
C8 C12 1.551(3)
C8 C9 1.553(3)
C9 C10 1.555(3)
C9 H9 0.9800
C10 C11 1.539(3)
C10 H10 0.9800
C11 C17 1.506(3)
C11 C12 1.512(3)
C11 H11 0.9800
C12 H12A 0.9700
C12 H12B 0.9700
C13 C14 1.474(3)
C14 C15 1.333(4)
C14 C22 1.512(4)
C15 C16 1.497(3)
C17 C26 1.322(3)
C17 C18 1.525(3)
C18 C27 1.559(3)
C18 H18 0.9800
C19 H19A 0.9600
C19 H19B 0.9600
C19 H19C 0.9600
C20 H20A 0.9600
C20 H20B 0.9600
C20 H20C 0.9600
C21 H21A 0.9600
C21 H21B 0.9600
C21 H21C 0.9600
C22 C24 1.425(10)
C22 C23 1.479(11)
C22 C23' 1.507(13)
C22 C24' 1.634(15)
C22 H22 0.9800
C22 H22' 0.9587
C23 H23A 0.9600
C23 H23B 0.9600
C23 H23C 0.9600
C24 H24A 0.9600
C24 H24B 0.9600
C24 H24C 0.9600
C23' H23D 0.9600
C23' H23E 0.9600
C23' H23F 0.9600
C24' H24D 0.9600
C24' H24E 0.9600
C24' H24F 0.9600
C25 H25A 0.9600
C25 H25B 0.9600
C25 H25C 0.9600
C26 H26A 0.9300
C26 H26B 0.9300
C27 C28 1.528(3)
C27 H27A 0.9700
C27 H27B 0.9700
C28 C29 1.512(3)
C28 C33 1.573(3)
C28 H28 0.9800
C29 C40 1.322(3)
C29 C30 1.496(3)
C30 C31 1.524(3)
C30 H30A 0.9700
C30 H30B 0.9700
C31 C32 1.523(3)
C31 H31A 0.9700
C31 H31B 0.9700
C32 C33 1.553(3)
C32 C37 1.557(3)
C32 H32 0.9800
C33 C34 1.528(3)
C33 C41 1.545(3)
C34 C35 1.524(3)
C34 H34A 0.9700
C34 H34B 0.9700
C35 C36 1.508(3)
C35 H35A 0.9700
C35 H35B 0.9700
C36 C37 1.541(3)
C36 H36A 0.9700
C36 H36B 0.9700
C37 C38 1.522(3)
C37 C42 1.533(3)
C39 H39A 0.9600
C39 H39B 0.9600
C39 H39C 0.9600
C40 H40A 0.9300
C40 H40B 0.9300
C41 H41A 0.9600
C41 H41B 0.9600
C41 H41C 0.9600
C42 H42A 0.9600
C42 H42B 0.9600
C42 H42C 0.9600

loop_
_geom_torsion_atom_site_label_1
_geom_torsion_atom_site_label_2
_geom_torsion_atom_site_label_3
_geom_torsion_atom_site_label_4
_geom_torsion
C9 C1 C2 C19 -62.6(3)
C6 C1 C2 C19 169.4(2)
C9 C1 C2 C3 -178.40(18)
C6 C1 C2 C3 53.6(2)
C9 C1 C2 C20 57.4(3)
C6 C1 C2 C20 -70.5(3)
C19 C2 C3 C4 -164.9(2)
C20 C2 C3 C4 78.8(3)
C1 C2 C3 C4 -46.6(3)
C2 C3 C4 C5 48.1(3)
C3 C4 C5 C6 -51.0(3)
C4 C5 C6 C1 55.9(2)
C4 C5 C6 C21 -67.8(2)
C4 C5 C6 C7 169.78(19)
C9 C1 C6 C5 163.90(16)
C2 C1 C6 C5 -60.7(2)
C9 C1 C6 C21 -76.0(2)
C2 C1 C6 C21 59.4(2)
C9 C1 C6 C7 38.98(18)
C2 C1 C6 C7 174.39(17)
C5 C6 C7 C16 76.6(2)
C1 C6 C7 C16 -165.59(16)
C21 C6 C7 C16 -46.0(2)
C5 C6 C7 C8 -164.00(17)
C1 C6 C7 C8 -46.18(17)
C21 C6 C7 C8 73.39(18)
C5 C6 C7 C18 -45.6(2)
C1 C6 C7 C18 72.18(18)
C21 C6 C7 C18 -168.25(16)
C16 C7 C8 C13 24.2(2)
C6 C7 C8 C13 -91.53(19)
C18 C7 C8 C13 147.96(17)
C16 C7 C8 C12 -94.14(19)
C6 C7 C8 C12 150.09(16)
C18 C7 C8 C12 29.6(2)
C16 C7 C8 C9 152.27(16)
C6 C7 C8 C9 36.51(17)
C18 C7 C8 C9 -84.01(18)
C6 C1 C9 C8 -16.57(19)
C2 C1 C9 C8 -148.94(18)
C6 C1 C9 C10 -130.65(18)
C2 C1 C9 C10 97.0(2)
C13 C8 C9 C1 114.13(18)
C12 C8 C9 C1 -131.00(16)
C7 C8 C9 C1 -12.98(19)
C13 C8 C9 C10 -123.82(19)
C12 C8 C9 C10 -8.9(2)
C7 C8 C9 C10 109.07(17)
C1 C9 C10 O1 -34.6(3)
C8 C9 C10 O1 -150.2(2)
C1 C9 C10 C11 92.9(2)
C8 C9 C10 C11 -22.7(2)
O1 C10 C11 C17 59.4(2)
C9 C10 C11 C17 -70.1(2)
O1 C10 C11 C12 176.17(18)
C9 C10 C11 C12 46.7(2)
C17 C11 C12 C8 64.8(2)
C10 C11 C12 C8 -51.4(2)
C13 C8 C12 C11 160.14(18)
C9 C8 C12 C11 37.7(2)
C7 C8 C12 C11 -75.8(2)
C12 C8 C13 O2 -95.5(3)
C9 C8 C13 O2 19.7(3)
C7 C8 C13 O2 142.1(2)
C12 C8 C13 C14 77.7(2)
C9 C8 C13 C14 -167.04(19)
C7 C8 C13 C14 -44.6(3)
O2 C13 C14 C15 -154.3(3)
C8 C13 C14 C15 32.4(3)
O2 C13 C14 C22 21.7(4)
C8 C13 C14 C22 -151.6(3)
C13 C14 C15 O3 169.1(2)
C22 C14 C15 O3 -6.7(4)
C13 C14 C15 C16 0.7(4)
C22 C14 C15 C16 -175.2(3)
C25 O3 C15 C14 143.7(3)
C25 O3 C15 C16 -47.3(4)
C14 C15 C16 O4 156.5(2)
O3 C15 C16 O4 -12.1(3)
C14 C15 C16 C7 -20.7(3)
O3 C15 C16 C7 170.7(2)
C8 C7 C16 O4 -170.74(18)
C6 C7 C16 O4 -59.6(2)
C18 C7 C16 O4 65.0(2)
C8 C7 C16 C15 6.4(3)
C6 C7 C16 C15 117.5(2)
C18 C7 C16 C15 -117.9(2)
C12 C11 C17 C26 167.6(2)
C10 C11 C17 C26 -82.8(2)
C12 C11 C17 C18 -12.3(3)
C10 C11 C17 C18 97.3(2)
C26 C17 C18 C27 -87.0(2)
C11 C17 C18 C27 92.9(2)
C26 C17 C18 C7 144.6(2)
C11 C17 C18 C7 -35.5(2)
C16 C7 C18 C17 150.86(17)
C8 C7 C18 C17 25.0(2)
C6 C7 C18 C17 -87.54(19)
C16 C7 C18 C27 26.4(2)
C8 C7 C18 C27 -99.51(19)
C6 C7 C18 C27 147.98(17)
C15 C14 C22 C24 92.7(8)
C13 C14 C22 C24 -83.1(8)
C15 C14 C22 C23 -113.2(6)
C13 C14 C22 C23 71.0(6)
C15 C14 C22 C23' -147.1(7)
C13 C14 C22 C23' 37.0(8)
C15 C14 C22 C24' 100.3(9)
C13 C14 C22 C24' -75.5(9)
C17 C18 C27 C28 71.3(2)
C7 C18 C27 C28 -161.23(17)
C18 C27 C28 C29 73.9(2)
C18 C27 C28 C33 -157.20(17)
C27 C28 C29 C40 10.8(3)
C33 C28 C29 C40 -120.3(3)
C27 C28 C29 C30 -170.93(18)
C33 C28 C29 C30 58.0(2)
C40 C29 C30 C31 124.7(2)
C28 C29 C30 C31 -53.7(3)
C29 C30 C31 C32 52.5(3)
C30 C31 C32 C33 -59.1(2)
C30 C31 C32 C37 165.98(19)
C31 C32 C33 C34 177.79(17)
C37 C32 C33 C34 -49.4(2)
C31 C32 C33 C41 -59.1(2)
C37 C32 C33 C41 73.7(2)
C31 C32 C33 C28 60.7(2)
C37 C32 C33 C28 -166.53(17)
C29 C28 C33 C34 -174.68(19)
C27 C28 C33 C34 54.4(2)
C29 C28 C33 C41 65.5(2)
C27 C28 C33 C41 -65.4(2)
C29 C28 C33 C32 -58.4(2)
C27 C28 C33 C32 170.67(17)
C41 C33 C34 C35 -73.9(3)
C32 C33 C34 C35 52.6(3)
C28 C33 C34 C35 166.8(2)
C33 C34 C35 C36 -58.2(3)
C34 C35 C36 C37 56.9(3)
C35 C36 C37 C38 -165.21(19)
C35 C36 C37 C42 74.9(2)
C35 C36 C37 C32 -51.1(2)
C31 C32 C37 C38 -66.4(2)
C33 C32 C37 C38 160.87(18)
C31 C32 C37 C42 56.5(3)
C33 C32 C37 C42 -76.3(2)
C31 C32 C37 C36 -178.51(18)
C33 C32 C37 C36 48.8(2)
C39 O6 C38 O5 -0.9(4)
C39 O6 C38 C37 176.0(2)
C42 C37 C38 O5 -151.8(3)
C36 C37 C38 O5 87.9(3)
C32 C37 C38 O5 -27.5(3)
C42 C37 C38 O6 31.5(3)
C36 C37 C38 O6 -88.8(2)
C32 C37 C38 O6 155.77(19)
